data_7232134
loop_
_publ_author_name
'Wilm, Lukas F. B.'
'Eder, Tobias'
'M\"uck-Lichtenfeld, Christian'
'Mehlmann, Paul'
'W\"unsche, Marius'
'Bu\&s, Florenz'
'Dielmann, Fabian'

_publ_section_title
;
 Reversible CO2 fixation by N-heterocyclic imines forming water-stable
 zwitterionic nitrogen-base--CO2 adducts
;
_journal_issue 3
_journal_name_full 'Green Chemistry'
_journal_page_first 640
_journal_paper_doi 10.1039/C8GC02952K
_journal_volume 21
_journal_year 2019
_chemical_absolute_configuration rm
_chemical_formula_moiety 'C8 H12 N2 O2'
_chemical_formula_sum 'C8 H12 N2 O2'
_chemical_formula_weight 168.20
_chemical_name_systematic DBN-CO2
_space_group_crystal_system orthorhombic
_space_group_IT_number 29
_space_group_name_Hall 'P 2c -2ac'
_space_group_name_H-M_alt 'P c a 21'
_symmetry_space_group_name_Hall 'P 2c -2ac'
_symmetry_space_group_name_H-M 'P c a 21'
_atom_sites_solution_hydrogens geom
_atom_sites_solution_primary direct
_audit_creation_date 2018-07-23
_audit_creation_method
;
Olex2 1.2
(compiled 2018.05.29 svn.r3508 for OlexSys, GUI svn.r5506)
;
_audit_update_record
;
2018-09-05 deposited with the CCDC.
2019-01-10 downloaded from the CCDC.
;
_cell_angle_alpha 90
_cell_angle_beta 90
_cell_angle_gamma 90
_cell_formula_units_Z 4
_cell_length_a 13.4813(4)
_cell_length_b 8.2397(3)
_cell_length_c 6.9346(2)
_cell_measurement_reflns_used 5271
_cell_measurement_temperature 100(2)
_cell_measurement_theta_max 28.20
_cell_measurement_theta_min 2.47
_cell_volume 770.31(4)
_computing_cell_refinement 'SAINT v8.37A (Bruker, 2015)'
_computing_data_collection 'Bruker APEX2'
_computing_data_reduction 'SAINT v8.37A (Bruker, 2015)'
_computing_molecular_graphics 'Olex2 (Dolomanov et al., 2009)'
_computing_publication_material 'Olex2 (Dolomanov et al., 2009)'
_computing_structure_refinement 'ShelXL (Sheldrick, 2015)'
_computing_structure_solution 'SIR2004 (Burla et al.,  2007)'
_diffrn_ambient_temperature 100
_diffrn_measured_fraction_theta_full 0.999
_diffrn_measured_fraction_theta_max 0.991
_diffrn_measurement_device_type 'Bruker APEX-II CCD'
_diffrn_measurement_method '\f and \w scans'
_diffrn_radiation_type MoK\a
_diffrn_radiation_wavelength 0.71073
_diffrn_reflns_av_R_equivalents 0.0262
_diffrn_reflns_av_unetI/netI 0.0183
_diffrn_reflns_Laue_measured_fraction_full 0.999
_diffrn_reflns_Laue_measured_fraction_max 0.991
_diffrn_reflns_limit_h_max 17
_diffrn_reflns_limit_h_min -17
_diffrn_reflns_limit_k_max 10
_diffrn_reflns_limit_k_min -10
_diffrn_reflns_limit_l_max 9
_diffrn_reflns_limit_l_min -9
_diffrn_reflns_number 10967
_diffrn_reflns_point_group_measured_fraction_full 0.999
_diffrn_reflns_point_group_measured_fraction_max 0.991
_diffrn_reflns_theta_full 25.242
_diffrn_reflns_theta_max 28.404
_diffrn_reflns_theta_min 2.472
_diffrn_standards_number 0
_exptl_absorpt_coefficient_mu 0.106
_exptl_absorpt_correction_T_max 1.0000
_exptl_absorpt_correction_T_min 0.8531
_exptl_absorpt_correction_type multi-scan
_exptl_absorpt_process_details
'SADABS-2016/2 (Bruker,2016/2) was used for absorption correction. wR2(int) was 0.1585 before and 0.0390 after correction. The Ratio of minimum to maximum transmission is 0.8531. The \l/2 correction factor is Not present.'
_exptl_crystal_colour colourless
_exptl_crystal_colour_primary colourless
_exptl_crystal_density_diffrn 1.450
_exptl_crystal_description needle
_exptl_crystal_F_000 360
_exptl_crystal_size_max 0.6
_exptl_crystal_size_mid 0.163
_exptl_crystal_size_min 0.137
_refine_diff_density_max 0.552
_refine_diff_density_min -0.198
_refine_diff_density_rms 0.065
_refine_ls_abs_structure_details
;
 Flack x determined using 831 quotients [(I+)-(I-)]/[(I+)+(I-)]
 (Parsons and Flack (2004), Acta Cryst. A60, s61).
;
_refine_ls_abs_structure_Flack 0.2(4)
_refine_ls_extinction_method none
_refine_ls_goodness_of_fit_ref 1.120
_refine_ls_hydrogen_treatment constr
_refine_ls_matrix_type full
_refine_ls_number_parameters 109
_refine_ls_number_reflns 1901
_refine_ls_number_restraints 1
_refine_ls_restrained_S_all 1.120
_refine_ls_R_factor_all 0.0459
_refine_ls_R_factor_gt 0.0448
_refine_ls_shift/su_max 0.000
_refine_ls_shift/su_mean 0.000
_refine_ls_structure_factor_coef Fsqd
_refine_ls_weighting_details 'w=1/[\s^2^(Fo^2^)+(0.0683P)^2^+0.2489P] where P=(Fo^2^+2Fc^2^)/3'
_refine_ls_weighting_scheme calc
_refine_ls_wR_factor_gt 0.1153
_refine_ls_wR_factor_ref 0.1162
_reflns_Friedel_coverage 0.844
_reflns_Friedel_fraction_full 0.998
_reflns_Friedel_fraction_max 0.990
_reflns_number_gt 1851
_reflns_number_total 1901
_reflns_threshold_expression 'I > 2\s(I)'
_cod_data_source_file c8gc02952k2.cif
_cod_data_source_block pca2_a
_cod_depositor_comments 'Adding full bibliography for 7232134--7232146.cif.'
_cod_database_code 7232134
_shelxl_version_number 2013-4
_shelx_space_group_comment
;
The symmetry employed for this shelxl refinement is uniquely defined
by the following loop, which should always be used as a source of
symmetry information in preference to the above space-group names.
They are only intended as comments.
;
_shelx_estimated_absorpt_t_max 0.986
_shelx_estimated_absorpt_t_min 0.939
_olex2_refinement_description
;
1. Others
 Fixed Uiso: H3A(0.024) H3B(0.024) H4A(0.039) H4B(0.039) H5A(0.029) H5B(0.029)
 H6A(0.023) H6B(0.023) H7A(0.026) H7B(0.026) H8A(0.024) H8B(0.024)
 Fixed X: H3A(-0.651) H3B(-0.6547) H4A(-0.7181) H4B(-0.6722) H5A(-0.5774) H5B(-
 0.5601) H6A(-0.3221) H6B(-0.3096) H7A(-0.2506) H7B(-0.3366) H8A(-0.3744) H8B(-
 0.3648)
 Fixed Y: H3A(-0.6038) H3B(-0.6066) H4A(-0.8599) H4B(-0.8766) H5A(-0.9507)
 H5B(-1.0374) H6A(-0.5633) H6B(-0.5065) H7A(-0.7771) H7B(-0.7706) H8A(-0.9831)
 H8B(-0.8631)
 Fixed Z: H3A(-0.6283) H3B(-0.3958) H4A(-0.4367) H4B(-0.6502) H5A(-0.2942)
 H5B(-0.5001) H6A(-0.3774) H6B(-0.5968) H7A(-0.5476) H7B(-0.7074) H8A(-0.4935)
 H8B(-0.3116)
;
_olex2_date_sample_data_collection 2018-02-28
_olex2_date_sample_submission 2018-02-28
_olex2_submission_original_sample_id lw180228
_olex2_submission_special_instructions 'No special instructions were received'

loop_
_space_group_symop_operation_xyz
'x, y, z'
'-x, -y, z+1/2'
'x+1/2, -y, z'
'-x+1/2, y, z+1/2'

loop_
_atom_site_label
_atom_site_type_symbol
_atom_site_fract_x
_atom_site_fract_y
_atom_site_fract_z
_atom_site_U_iso_or_equiv
_atom_site_adp_type
_atom_site_occupancy
_atom_site_site_symmetry_order
_atom_site_calc_flag
_atom_site_refinement_flags_posn
O1 O -0.57411(14) -0.3459(2) -0.5406(3) 0.0288(4) Uani 1 1 d .
O2 O -0.41257(16) -0.2797(2) -0.5201(4) 0.0355(5) Uani 1 1 d .
N1 N -0.45313(12) -0.54774(19) -0.5215(3) 0.0151(4) Uani 1 1 d .
N2 N -0.48714(14) -0.8210(2) -0.4741(3) 0.0163(4) Uani 1 1 d .
C1 C -0.48420(18) -0.3714(2) -0.5282(3) 0.0222(5) Uani 1 1 d .
C2 C -0.51678(15) -0.6703(2) -0.5050(3) 0.0152(4) Uani 1 1 d .
C3 C -0.62788(14) -0.6616(3) -0.5115(4) 0.0202(4) Uani 1 1 d .
H3A H -0.6510 -0.6038 -0.6283 0.024 Uiso 1 1 calc R
H3B H -0.6547 -0.6066 -0.3958 0.024 Uiso 1 1 calc R
C4 C -0.65832(18) -0.8412(3) -0.5164(6) 0.0325(6) Uani 1 1 d .
H4A H -0.7181 -0.8599 -0.4367 0.039 Uiso 1 1 calc R
H4B H -0.6722 -0.8766 -0.6502 0.039 Uiso 1 1 calc R
C5 C -0.56969(18) -0.9319(3) -0.4344(4) 0.0242(5) Uani 1 1 d .
H5A H -0.5774 -0.9507 -0.2942 0.029 Uiso 1 1 calc R
H5B H -0.5601 -1.0374 -0.5001 0.029 Uiso 1 1 calc R
C6 C -0.34555(14) -0.5822(3) -0.5108(4) 0.0190(4) Uani 1 1 d .
H6A H -0.3221 -0.5633 -0.3774 0.023 Uiso 1 1 calc R
H6B H -0.3096 -0.5065 -0.5968 0.023 Uiso 1 1 calc R
C7 C -0.32195(16) -0.7548(3) -0.5687(3) 0.0216(5) Uani 1 1 d .
H7A H -0.2506 -0.7771 -0.5476 0.026 Uiso 1 1 calc R
H7B H -0.3366 -0.7706 -0.7074 0.026 Uiso 1 1 calc R
C8 C -0.38396(17) -0.8699(3) -0.4492(3) 0.0197(5) Uani 1 1 d .
H8A H -0.3744 -0.9831 -0.4935 0.024 Uiso 1 1 calc R
H8B H -0.3648 -0.8631 -0.3116 0.024 Uiso 1 1 calc R

loop_
_atom_site_aniso_label
_atom_site_aniso_U_11
_atom_site_aniso_U_22
_atom_site_aniso_U_33
_atom_site_aniso_U_23
_atom_site_aniso_U_13
_atom_site_aniso_U_12
O1 0.0396(10) 0.0193(7) 0.0274(11) 0.0004(8) -0.0034(8) 0.0098(7)
O2 0.0494(11) 0.0165(7) 0.0407(11) -0.0002(9) 0.0012(11) -0.0045(7)
N1 0.0169(8) 0.0121(7) 0.0163(8) 0.0024(8) 0.0007(8) 0.0007(6)
N2 0.0222(9) 0.0119(7) 0.0148(10) 0.0001(7) 0.0001(7) -0.0005(7)
C1 0.0436(13) 0.0118(9) 0.0113(9) 0.0021(9) 0.0002(11) 0.0070(8)
C2 0.0181(9) 0.0162(9) 0.0114(10) -0.0015(8) 0.0004(8) 0.0018(7)
C3 0.0136(9) 0.0260(10) 0.0211(10) -0.0018(10) 0.0004(9) 0.0026(7)
C4 0.0212(10) 0.0343(12) 0.0419(14) -0.0129(15) 0.0008(13) -0.0059(9)
C5 0.0311(13) 0.0208(10) 0.0208(11) -0.0011(10) 0.0051(9) -0.0089(9)
C6 0.0130(8) 0.0232(9) 0.0206(10) 0.0031(11) -0.0008(9) -0.0028(7)
C7 0.0179(9) 0.0282(12) 0.0185(10) -0.0044(8) 0.0004(8) 0.0029(8)
C8 0.0256(11) 0.0158(9) 0.0178(10) -0.0014(8) -0.0043(9) 0.0043(8)

loop_
_atom_type_symbol
_atom_type_description
_atom_type_scat_dispersion_real
_atom_type_scat_dispersion_imag
_atom_type_scat_source
C C 0.0033 0.0016 'International Tables Vol C Tables 4.2.6.8 and 6.1.1.4'
H H 0.0000 0.0000 'International Tables Vol C Tables 4.2.6.8 and 6.1.1.4'
N N 0.0061 0.0033 'International Tables Vol C Tables 4.2.6.8 and 6.1.1.4'
O O 0.0106 0.0060 'International Tables Vol C Tables 4.2.6.8 and 6.1.1.4'

loop_
_geom_angle_atom_site_label_1
_geom_angle_atom_site_label_2
_geom_angle_atom_site_label_3
_geom_angle
C2 N1 C1 123.58(18)
C2 N1 C6 118.84(17)
C6 N1 C1 117.21(17)
C2 N2 C5 112.72(19)
C2 N2 C8 124.57(18)
C8 N2 C5 121.96(19)
O1 C1 N1 116.0(2)
O2 C1 O1 132.2(2)
O2 C1 N1 111.8(2)
N1 C2 C3 127.26(18)
N2 C2 N1 122.14(19)
N2 C2 C3 110.58(18)
C2 C3 H3A 111.2
C2 C3 H3B 111.2
C2 C3 C4 102.80(17)
H3A C3 H3B 109.1
C4 C3 H3A 111.2
C4 C3 H3B 111.2
C3 C4 H4A 110.8
C3 C4 H4B 110.8
H4A C4 H4B 108.9
C5 C4 C3 104.78(19)
C5 C4 H4A 110.8
C5 C4 H4B 110.8
N2 C5 C4 102.73(19)
N2 C5 H5A 111.2
N2 C5 H5B 111.2
C4 C5 H5A 111.2
C4 C5 H5B 111.2
H5A C5 H5B 109.1
N1 C6 H6A 109.2
N1 C6 H6B 109.2
N1 C6 C7 111.93(17)
H6A C6 H6B 107.9
C7 C6 H6A 109.2
C7 C6 H6B 109.2
C6 C7 H7A 109.8
C6 C7 H7B 109.8
C6 C7 C8 109.16(18)
H7A C7 H7B 108.3
C8 C7 H7A 109.8
C8 C7 H7B 109.8
N2 C8 C7 106.77(17)
N2 C8 H8A 110.4
N2 C8 H8B 110.4
C7 C8 H8A 110.4
C7 C8 H8B 110.4
H8A C8 H8B 108.6

loop_
_geom_bond_atom_site_label_1
_geom_bond_atom_site_label_2
_geom_bond_distance
O1 C1 1.233(3)
O2 C1 1.228(3)
N1 C1 1.513(3)
N1 C2 1.330(3)
N1 C6 1.480(2)
N2 C2 1.322(3)
N2 C5 1.466(3)
N2 C8 1.459(3)
C2 C3 1.500(3)
C3 H3A 0.9900
C3 H3B 0.9900
C3 C4 1.536(3)
C4 H4A 0.9900
C4 H4B 0.9900
C4 C5 1.519(4)
C5 H5A 0.9900
C5 H5B 0.9900
C6 H6A 0.9900
C6 H6B 0.9900
C6 C7 1.512(3)
C7 H7A 0.9900
C7 H7B 0.9900
C7 C8 1.512(3)
C8 H8A 0.9900
C8 H8B 0.9900
